data_4000143
_journal_name_full 'Chemistry of Materials'
_journal_paper_doi 10.1021/cm0111130
_journal_year 2002
_chemical_formula_sum 'C28 H46 O2 Sr'
_chemical_formula_weight 502.27
_space_group_IT_number 15
_symmetry_cell_setting monoclinic
_symmetry_space_group_name_Hall '-C 2yc'
_symmetry_space_group_name_H-M 'C 1 2/c 1'
_atom_sites_solution_hydrogens geom
_atom_sites_solution_primary direct
_atom_sites_solution_secondary difmap
_cell_angle_alpha 90.00
_cell_angle_beta 130.17(3)
_cell_angle_gamma 90.00
_cell_formula_units_Z 8
_cell_length_a 21.931(4)
_cell_length_b 20.688(4)
_cell_length_c 15.877(3)
_cell_measurement_reflns_used 25
_cell_measurement_temperature 193(2)
_cell_measurement_theta_max 7.5
_cell_measurement_theta_min 3.0
_cell_volume 5504.9(19)
_diffrn_ambient_temperature 193(2)
_diffrn_detector_area_resol_mean ?
_diffrn_measurement_device_type 'Rigaku AFC-7S'
_diffrn_measurement_method omega-2theta
_diffrn_radiation_monochromator graphite
_diffrn_radiation_source 'fine-focus sealed tube'
_diffrn_radiation_type MoK\a
_diffrn_radiation_wavelength 0.71073
_diffrn_reflns_av_R_equivalents 0.0372
_diffrn_reflns_av_sigmaI/netI 0.0830
_diffrn_reflns_limit_h_max 26
_diffrn_reflns_limit_h_min 0
_diffrn_reflns_limit_k_max 24
_diffrn_reflns_limit_k_min 0
_diffrn_reflns_limit_l_max 14
_diffrn_reflns_limit_l_min -18
_diffrn_reflns_number 4135
_diffrn_reflns_theta_max 24.98
_diffrn_reflns_theta_min 2.58
_diffrn_standards_decay_% <2.0
_diffrn_standards_interval_count 200
_diffrn_standards_interval_time ?
_diffrn_standards_number 3
_exptl_absorpt_coefficient_mu 1.979
_exptl_absorpt_correction_T_max 1.0000
_exptl_absorpt_correction_T_min 0.7597
_exptl_absorpt_correction_type psi-scan
_exptl_absorpt_process_details 'North etal. (1968). Acta Cryst. A24, 351-359'
_exptl_crystal_colour colorless
_exptl_crystal_density_diffrn 1.212
_exptl_crystal_density_meas ?
_exptl_crystal_density_method 'not measured'
_exptl_crystal_description prismatic
_exptl_crystal_F_000 2144
_exptl_crystal_size_max 0.35
_exptl_crystal_size_mid 0.35
_exptl_crystal_size_min 0.27
_refine_ls_extinction_coef 0.0014(3)
_refine_ls_extinction_expression Fc^*^=kFc[1+0.001xFc^2^\l^3^/sin(2\q)]^-1/4^
_refine_ls_extinction_method SHELXL
_refine_ls_goodness_of_fit_ref 1.033
_refine_ls_hydrogen_treatment mixed
_refine_ls_matrix_type full
_refine_ls_number_parameters 299
_refine_ls_number_reflns 4010
_refine_ls_number_restraints 0
_refine_ls_restrained_S_all 1.033
_refine_ls_R_factor_all 0.1054
_refine_ls_R_factor_gt 0.0686
_refine_ls_shift/su_max 0.019
_refine_ls_shift/su_mean 0.001
_refine_ls_structure_factor_coef Fsqd
_refine_ls_weighting_details 'w=1/[\s^2^(Fo^2^)+(0.1112P)^2^+0.0000P] where P=(Fo^2^+2Fc^2^)/3'
_refine_ls_weighting_scheme calc
_refine_ls_wR_factor_gt 0.1584
_refine_ls_wR_factor_ref 0.1720
_reflns_number_gt 2919
_reflns_number_total 4010
_reflns_threshold_expression >2sigma(I)
_cod_depositor_comments
;
The following automatic conversions were performed:

'_refine_ls_weighting_scheme' value 'calc
w=1/[\s^2^(Fo^2^)+(0.1112P)^2^+0.0000P] where P=(Fo^2^+2Fc^2^)/3' was
changed to 'calc'. New tag '_refine_ls_weighting_details' was
created. The value of the new tag was set to
'w=1/[\s^2^(Fo^2^)+(0.1112P)^2^+0.0000P] where P=(Fo^2^+2Fc^2^)/3'.

Automatic conversion script
Id: cif_fix_values 3143 2015-03-26 13:38:13Z robertas 
;
_cod_original_sg_symbol_H-M C2/c
_cod_database_code 4000143

loop_
_symmetry_equiv_pos_as_xyz
'x, y, z'
'-x, y, -z+1/2'
'x+1/2, y+1/2, z'
'-x+1/2, y+1/2, -z+1/2'
'-x, -y, -z'
'x, -y, z-1/2'
'-x+1/2, -y+1/2, -z'
'x+1/2, -y+1/2, z-1/2'

loop_
_atom_site_label
_atom_site_type_symbol
_atom_site_fract_x
_atom_site_fract_y
_atom_site_fract_z
_atom_site_U_iso_or_equiv
_atom_site_adp_type
_atom_site_occupancy
_atom_site_calc_flag
_atom_site_refinement_flags
_atom_site_disorder_assembly
_atom_site_disorder_group
Sr1 Sr 0.22579(3) 0.63326(3) 0.74950(5) 0.0318(2) Uani 1 d . . .
C1 C 0.1373(4) 0.7202(4) 0.5642(5) 0.0365(17) Uani 1 d . . .
C2 C 0.1196(4) 0.7428(3) 0.6288(5) 0.0342(16) Uani 1 d . . .
C3 C 0.0736(4) 0.6950(3) 0.6301(5) 0.0345(16) Uani 1 d . . .
C4 C 0.0619(4) 0.6433(3) 0.5622(6) 0.0426(18) Uani 1 d . . .
C5 C 0.1014(4) 0.6584(4) 0.5230(5) 0.046(2) Uani 1 d . . .
C6 C 0.1760(5) 0.7606(5) 0.5299(7) 0.062(3) Uani 1 d . . .
H6A H 0.1352 0.7746 0.4533 0.094 Uiso 1 calc R . .
H6B H 0.2163 0.7345 0.5364 0.094 Uiso 1 calc R . .
H6C H 0.2016 0.7985 0.5779 0.094 Uiso 1 calc R . .
C7 C 0.1335(5) 0.8097(3) 0.6782(7) 0.057(2) Uani 1 d . . .
H7A H 0.0834 0.8264 0.6566 0.085 Uiso 1 calc R . .
H7B H 0.1528 0.8388 0.6511 0.085 Uiso 1 calc R . .
H7C H 0.1734 0.8069 0.7587 0.085 Uiso 1 calc R . .
C8 C 0.0352(5) 0.7026(5) 0.6813(7) 0.062(2) Uani 1 d . . .
H8A H -0.0165 0.7241 0.6289 0.093 Uiso 1 calc R . .
H8B H 0.0698 0.7287 0.7484 0.093 Uiso 1 calc R . .
H8C H 0.0274 0.6599 0.6997 0.093 Uiso 1 calc R . .
C9 C 0.0126(5) 0.5841(4) 0.5335(7) 0.082(3) Uani 1 d . . .
H9A H -0.0309 0.5824 0.4535 0.123 Uiso 1 calc R . .
H9B H -0.0098 0.5856 0.5706 0.123 Uiso 1 calc R . .
H9C H 0.0461 0.5456 0.5575 0.123 Uiso 1 calc R . .
C10 C 0.0976(6) 0.6195(5) 0.4387(7) 0.090(4) Uani 1 d . . .
H10A H 0.0453 0.6254 0.3656 0.135 Uiso 1 calc R . .
H10B H 0.1056 0.5736 0.4586 0.135 Uiso 1 calc R . .
H10C H 0.1395 0.6342 0.4374 0.135 Uiso 1 calc R . .
C11 C 0.1970(4) 0.5558(3) 0.8714(5) 0.0376(17) Uani 1 d . . .
C12 C 0.2473(4) 0.5179(3) 0.8669(6) 0.0412(18) Uani 1 d . . .
C13 C 0.3229(4) 0.5480(4) 0.9327(5) 0.0414(18) Uani 1 d . . .
C14 C 0.3190(4) 0.6040(4) 0.9775(6) 0.0416(17) Uani 1 d . . .
C15 C 0.2398(4) 0.6087(4) 0.9392(6) 0.0451(18) Uani 1 d . . .
C16 C 0.1144(5) 0.5374(4) 0.8249(7) 0.060(2) Uani 1 d . . .
H16A H 0.1131 0.5324 0.8851 0.090 Uiso 1 calc R . .
H16B H 0.0994 0.4964 0.7849 0.090 Uiso 1 calc R . .
H16C H 0.0768 0.5712 0.7744 0.090 Uiso 1 calc R . .
C17 C 0.2247(6) 0.4518(4) 0.8106(7) 0.068(3) Uani 1 d . . .
H17A H 0.2011 0.4251 0.8342 0.102 Uiso 1 calc R . .
H17B H 0.2725 0.4305 0.8312 0.102 Uiso 1 calc R . .
H17C H 0.1859 0.4575 0.7305 0.102 Uiso 1 calc R . .
C18 C 0.3984(5) 0.5212(4) 0.9587(7) 0.064(3) Uani 1 d . . .
H18A H 0.4430 0.5238 1.0382 0.096 Uiso 1 calc R . .
H18B H 0.4110 0.5466 0.9195 0.096 Uiso 1 calc R . .
H18C H 0.3897 0.4760 0.9349 0.096 Uiso 1 calc R . .
C19 C 0.3862(5) 0.6491(4) 1.0593(6) 0.063(3) Uani 1 d . . .
H19A H 0.3983 0.6455 1.1303 0.094 Uiso 1 calc R . .
H19B H 0.3705 0.6936 1.0322 0.094 Uiso 1 calc R . .
H19C H 0.4336 0.6376 1.0687 0.094 Uiso 1 calc R . .
C20 C 0.2122(6) 0.6584(4) 0.9792(7) 0.065(2) Uani 1 d . . .
H20A H 0.2545 0.6654 1.0586 0.097 Uiso 1 calc R . .
H20B H 0.1641 0.6425 0.9648 0.097 Uiso 1 calc R . .
H20C H 0.2002 0.6993 0.9400 0.097 Uiso 1 calc R . .
O1 O 0.2829(3) 0.5733(3) 0.6687(4) 0.0523(14) Uani 1 d . . .
C21 C 0.3005(7) 0.5059(5) 0.6665(8) 0.095(4) Uani 1 d . . .
H21A H 0.261(3) 0.4876(15) 0.598(5) 0.114 Uiso 1 calc R . .
H21B H 0.3052(7) 0.4822(19) 0.720(4) 0.114 Uiso 1 calc R . .
C22 C 0.3793(7) 0.5093(7) 0.6903(9) 0.106(5) Uani 1 d . . .
H22A H 0.418(4) 0.5066(8) 0.760(6) 0.127 Uiso 1 calc R . .
H22B H 0.3830(8) 0.478(3) 0.658(3) 0.127 Uiso 1 calc R . .
C23 C 0.3792(6) 0.5735(7) 0.6468(9) 0.099(5) Uani 1 d . . .
H23A H 0.3766(6) 0.5690(7) 0.593(5) 0.118 Uiso 1 calc R . .
H23B H 0.420(4) 0.594(2) 0.694(4) 0.118 Uiso 1 calc R . .
C24 C 0.3064(5) 0.6065(5) 0.6150(7) 0.066(3) Uani 1 d . . .
H24A H 0.3174(8) 0.649(3) 0.6367(15) 0.080 Uiso 1 calc R . .
H24B H 0.266(3) 0.6051(5) 0.540(5) 0.080 Uiso 1 calc R . .
O2 O 0.3464(3) 0.7070(3) 0.8274(4) 0.0529(14) Uani 1 d . . .
C25 C 0.3517(5) 0.7767(4) 0.8345(7) 0.061(2) Uani 1 d . . .
H25A H 0.3783(16) 0.7901(9) 0.905(4) 0.074 Uiso 1 calc R . .
H25B H 0.302(3) 0.7949(12) 0.790(3) 0.074 Uiso 1 calc R . .
C26 C 0.3970(5) 0.7944(5) 0.7960(7) 0.068(3) Uani 1 d . . .
H26A H 0.361(2) 0.8046(8) 0.718(5) 0.081 Uiso 1 calc R . .
H26B H 0.431(2) 0.831(2) 0.836(2) 0.081 Uiso 1 calc R . .
C27 C 0.4453(5) 0.7357(5) 0.8187(7) 0.066(3) Uani 1 d . . .
H27A H 0.497(3) 0.7448(7) 0.866(3) 0.079 Uiso 1 calc R . .
H27B H 0.4327(9) 0.7205(11) 0.756(4) 0.079 Uiso 1 calc R . .
C28 C 0.4247(4) 0.6866(5) 0.8679(7) 0.064(3) Uani 1 d . . .
H28A H 0.4228(5) 0.645(3) 0.8443(15) 0.077 Uiso 1 calc R . .
H28B H 0.461(2) 0.6876(5) 0.944(5) 0.077 Uiso 1 calc R . .

loop_
_atom_site_aniso_label
_atom_site_aniso_U_11
_atom_site_aniso_U_22
_atom_site_aniso_U_33
_atom_site_aniso_U_23
_atom_site_aniso_U_13
_atom_site_aniso_U_12
Sr1 0.0238(3) 0.0313(3) 0.0298(3) -0.0003(3) 0.0126(3) 0.0006(3)
C1 0.028(4) 0.053(5) 0.028(3) 0.009(3) 0.018(3) 0.005(3)
C2 0.031(4) 0.027(4) 0.031(4) 0.002(3) 0.014(3) 0.001(3)
C3 0.028(4) 0.034(4) 0.036(4) 0.007(3) 0.019(3) 0.004(3)
C4 0.027(3) 0.026(4) 0.045(4) -0.001(3) 0.009(3) -0.004(3)
C5 0.029(4) 0.052(5) 0.027(4) -0.010(3) 0.004(3) 0.013(3)
C6 0.039(4) 0.098(7) 0.051(5) 0.016(5) 0.029(4) -0.003(5)
C7 0.042(4) 0.032(4) 0.062(5) -0.005(4) 0.018(4) -0.003(4)
C8 0.040(4) 0.084(7) 0.070(6) 0.028(5) 0.039(5) 0.016(5)
C9 0.058(6) 0.044(5) 0.069(6) 0.008(5) 0.008(5) -0.017(5)
C10 0.066(6) 0.108(9) 0.045(5) -0.025(5) 0.012(5) 0.031(6)
C11 0.034(4) 0.031(4) 0.033(4) 0.007(3) 0.015(3) 0.003(3)
C12 0.043(4) 0.024(4) 0.037(4) 0.002(3) 0.017(4) -0.001(3)
C13 0.033(4) 0.044(4) 0.029(4) 0.009(3) 0.012(3) 0.012(3)
C14 0.037(4) 0.042(4) 0.034(4) -0.002(3) 0.017(3) 0.000(4)
C15 0.045(4) 0.035(4) 0.048(4) 0.003(3) 0.027(4) 0.002(4)
C16 0.043(5) 0.056(5) 0.063(5) 0.018(4) 0.026(4) -0.006(4)
C17 0.081(7) 0.035(5) 0.062(6) -0.002(4) 0.035(5) 0.002(5)
C18 0.057(5) 0.079(7) 0.060(5) 0.022(5) 0.039(5) 0.036(5)
C19 0.055(5) 0.078(7) 0.036(4) -0.011(4) 0.021(4) -0.020(5)
C20 0.078(6) 0.055(5) 0.073(6) 0.001(5) 0.054(6) 0.004(5)
O1 0.045(3) 0.056(4) 0.050(3) -0.013(3) 0.028(3) 0.005(3)
C21 0.121(10) 0.071(7) 0.054(6) -0.018(5) 0.040(6) 0.025(7)
C22 0.090(9) 0.143(13) 0.064(7) -0.004(7) 0.041(6) 0.070(9)
C23 0.053(6) 0.149(13) 0.086(8) -0.039(8) 0.042(6) 0.008(7)
C24 0.059(5) 0.090(7) 0.060(5) -0.014(5) 0.043(5) 0.002(5)
O2 0.039(3) 0.066(4) 0.048(3) -0.004(3) 0.025(3) -0.014(3)
C25 0.042(5) 0.060(6) 0.066(6) -0.014(4) 0.027(5) -0.006(4)
C26 0.057(6) 0.065(6) 0.064(6) -0.009(5) 0.031(5) -0.028(5)
C27 0.042(5) 0.091(8) 0.061(5) -0.025(5) 0.031(5) -0.029(5)
C28 0.034(4) 0.084(7) 0.048(5) -0.003(5) 0.015(4) 0.004(5)
